data_4304150
loop_
_publ_author_name
'Yun-Sheng Ma'
'Yi-Zhi Li'
'You Song'
'Li-Min Zheng'

_publ_section_title
;
Tetranuclear Clusters Containing a CrIII-Doped MnIII4O2 Core: Syntheses,
Structures, and Magnetic Properties
;
_journal_name_full 'Inorganic Chemistry'
_journal_page_first 4536
_journal_page_last 4544
_journal_paper_doi 10.1021/ic701626k
_journal_volume 47
_journal_year 2008
_chemical_formula_moiety 'C38 H36 Cr Mn3 N6 O16 P2, 4(C H4 O)'
_chemical_formula_sum 'C42 H52 Cr Mn3 N6 O20 P2'
_chemical_formula_weight 1239.66
_chemical_name_systematic
; 
 ? 
;
_space_group_IT_number 14
_symmetry_cell_setting monoclinic
_symmetry_space_group_name_Hall '-P 2ybc'
_symmetry_space_group_name_H-M 'P 1 21/c 1'
_atom_sites_solution_hydrogens geom
_atom_sites_solution_primary direct
_atom_sites_solution_secondary difmap
_audit_creation_method SHELXL-97
_cell_angle_alpha 90.00
_cell_angle_beta 106.16(3)
_cell_angle_gamma 90.00
_cell_formula_units_Z 2
_cell_length_a 13.409(3)
_cell_length_b 13.263(3)
_cell_length_c 14.712(3)
_cell_measurement_temperature 291(2)
_cell_volume 2513.1(10)
_computing_cell_refinement SMART
_computing_data_collection 'SMART (Bruker, 2000)'
_computing_data_reduction 'SAINT (Bruker, 2000)'
_computing_molecular_graphics SHELXTL
_computing_publication_material SHELXTL
_computing_structure_refinement SHELXTL
_computing_structure_solution 'SHELXTL (Bruker, 2000)'
_diffrn_ambient_temperature 291(2)
_diffrn_measured_fraction_theta_full 0.987
_diffrn_measured_fraction_theta_max 0.987
_diffrn_radiation_monochromator graphite
_diffrn_radiation_source 'fine-focus sealed tube'
_diffrn_radiation_type MoK\a
_diffrn_radiation_wavelength 0.71073
_diffrn_reflns_av_R_equivalents 0.0386
_diffrn_reflns_av_sigmaI/netI 0.0790
_diffrn_reflns_limit_h_max 16
_diffrn_reflns_limit_h_min -16
_diffrn_reflns_limit_k_max 16
_diffrn_reflns_limit_k_min -16
_diffrn_reflns_limit_l_max 8
_diffrn_reflns_limit_l_min -18
_diffrn_reflns_number 12483
_diffrn_reflns_theta_full 26.00
_diffrn_reflns_theta_max 26.00
_diffrn_reflns_theta_min 2.11
_exptl_absorpt_coefficient_mu 1.094
_exptl_absorpt_correction_T_max 0.7640
_exptl_absorpt_correction_T_min 0.7250
_exptl_absorpt_correction_type multi-scan
_exptl_absorpt_process_details 'SADABS(Bruker, 2000)'
_exptl_crystal_density_diffrn 1.638
_exptl_crystal_density_method 'not measured'
_exptl_crystal_F_000 1270
_exptl_crystal_size_max 0.30
_exptl_crystal_size_mid 0.26
_exptl_crystal_size_min 0.24
_refine_diff_density_max 0.426
_refine_diff_density_min -0.346
_refine_diff_density_rms 0.056
_refine_ls_extinction_method none
_refine_ls_goodness_of_fit_ref 1.058
_refine_ls_hydrogen_treatment constr
_refine_ls_matrix_type full
_refine_ls_number_parameters 339
_refine_ls_number_reflns 4882
_refine_ls_number_restraints 0
_refine_ls_restrained_S_all 1.058
_refine_ls_R_factor_all 0.1054
_refine_ls_R_factor_gt 0.0532
_refine_ls_shift/su_max 0.000
_refine_ls_shift/su_mean 0.000
_refine_ls_structure_factor_coef Fsqd
_refine_ls_weighting_details 'calc w=1/[\s^2^(Fo^2^)+(0.0349P)^2^] where P=(Fo^2^+2Fc^2^)/3'
_refine_ls_weighting_scheme calc
_refine_ls_wR_factor_gt 0.0836
_refine_ls_wR_factor_ref 0.0918
_reflns_number_gt 3291
_reflns_number_total 4882
_reflns_threshold_expression >2sigma(I)
_cod_data_source_file ic701626k-file003.cif
_cod_data_source_block sad
_cod_original_sg_symbol_H-M 'P 21/c'
_cod_database_code 4304150

loop_
_symmetry_equiv_pos_as_xyz
'x, y, z'
'-x, y+1/2, -z+1/2'
'-x, -y, -z'
'x, -y-1/2, z-1/2'

loop_
_atom_site_label
_atom_site_type_symbol
_atom_site_fract_x
_atom_site_fract_y
_atom_site_fract_z
_atom_site_U_iso_or_equiv
_atom_site_adp_type
_atom_site_occupancy
_atom_site_symmetry_multiplicity
_atom_site_calc_flag
_atom_site_refinement_flags
_atom_site_disorder_assembly
_atom_site_disorder_group
C1 C 0.4526(2) 1.0319(3) 0.2357(2) 0.0373(7) Uani 1 1 d . . .
C2 C 0.4642(3) 1.0875(3) 0.3155(3) 0.0517(9) Uani 1 1 d . . .
H2 H 0.4123 1.0877 0.3463 0.062 Uiso 1 1 calc R . .
C3 C 0.5528(3) 1.1435(3) 0.3506(3) 0.0592(11) Uani 1 1 d . . .
H3 H 0.5617 1.1817 0.4053 0.071 Uiso 1 1 calc R . .
C4 C 0.6278(3) 1.1420(3) 0.3037(3) 0.0583(10) Uani 1 1 d . . .
H4 H 0.6882 1.1798 0.3255 0.070 Uiso 1 1 calc R . .
C5 C 0.6120(3) 1.0833(3) 0.2232(3) 0.0526(9) Uani 1 1 d . . .
H5 H 0.6635 1.0809 0.1921 0.063 Uiso 1 1 calc R . .
C6 C 0.6931(3) 0.8356(3) 0.1957(2) 0.0421(8) Uani 1 1 d . . .
C7 C 0.7444(3) 0.7703(3) 0.2788(3) 0.0616(12) Uani 1 1 d . . .
H7A H 0.6983 0.7613 0.3178 0.092 Uiso 1 1 calc R . .
H7B H 0.8073 0.8020 0.3151 0.092 Uiso 1 1 calc R . .
H7C H 0.7605 0.7059 0.2567 0.092 Uiso 1 1 calc R . .
C8 C 0.5546(3) 0.7614(3) -0.0451(3) 0.0410(8) Uani 1 1 d . . .
C9 C 0.5242(3) 0.6697(3) -0.1058(3) 0.0606(11) Uani 1 1 d . . .
H9A H 0.4510 0.6582 -0.1177 0.091 Uiso 1 1 calc R . .
H9B H 0.5618 0.6123 -0.0739 0.091 Uiso 1 1 calc R . .
H9C H 0.5403 0.6799 -0.1648 0.091 Uiso 1 1 calc R . .
C10 C 0.7940(3) 1.1514(3) 0.0983(3) 0.0541(10) Uani 1 1 d . . .
H10 H 0.7241 1.1682 0.0758 0.065 Uiso 1 1 calc R . .
C11 C 0.8634(3) 1.2236(3) 0.1479(3) 0.0646(12) Uani 1 1 d . . .
H11 H 0.8408 1.2874 0.1593 0.078 Uiso 1 1 calc R . .
C12 C 0.9646(3) 1.1977(3) 0.1791(3) 0.0609(11) Uani 1 1 d . . .
H12 H 1.0124 1.2443 0.2131 0.073 Uiso 1 1 calc R . .
C13 C 0.9983(3) 1.1032(3) 0.1612(3) 0.0623(12) Uani 1 1 d . . .
H13 H 1.0681 1.0857 0.1820 0.075 Uiso 1 1 calc R . .
C14 C 0.9246(3) 1.0354(3) 0.1114(3) 0.0543(10) Uani 1 1 d . . .
C15 C 0.9507(3) 0.9349(3) 0.0883(3) 0.0541(10) Uani 1 1 d . . .
C16 C 1.0509(3) 0.8952(3) 0.1104(3) 0.0580(11) Uani 1 1 d . . .
H16 H 1.1069 0.9345 0.1431 0.070 Uiso 1 1 calc R . .
C17 C 1.0673(3) 0.8005(3) 0.0847(3) 0.0602(11) Uani 1 1 d . . .
H17 H 1.1349 0.7763 0.0978 0.072 Uiso 1 1 calc R . .
C18 C 0.9863(3) 0.7385(3) 0.0395(3) 0.0610(11) Uani 1 1 d . . .
H18 H 0.9973 0.6725 0.0232 0.073 Uiso 1 1 calc R . .
C19 C 0.8870(3) 0.7797(3) 0.0194(3) 0.0579(11) Uani 1 1 d . . .
H19 H 0.8307 0.7404 -0.0124 0.069 Uiso 1 1 calc R . .
C20 C 0.2461(3) 0.9939(3) 0.4441(3) 0.0630(11) Uani 1 1 d . . .
H20A H 0.2926 0.9379 0.4488 0.095 Uiso 1 1 calc R . .
H20B H 0.2060 0.9852 0.4883 0.095 Uiso 1 1 calc R . .
H20C H 0.2854 1.0553 0.4582 0.095 Uiso 1 1 calc R . .
C21 C 0.9160(3) 0.9940(3) 0.3529(3) 0.0653(12) Uani 1 1 d . . .
H21A H 0.8714 0.9697 0.3890 0.098 Uiso 1 1 calc R . .
H21B H 0.8875 0.9758 0.2876 0.098 Uiso 1 1 calc R . .
H21C H 0.9216 1.0660 0.3583 0.098 Uiso 1 1 calc R . .
Cr1 Cr 0.49881(4) 0.92414(4) 0.07184(4) 0.04037(14) Uani 0.25 1 d P . .
Cr2 Cr 0.72170(4) 0.92871(4) 0.02330(4) 0.04046(15) Uani 0.25 1 d P . .
Mn1 Mn 0.49881(4) 0.92414(4) 0.07184(4) 0.04037(14) Uani 0.75 1 d P . .
Mn2 Mn 0.72170(4) 0.92871(4) 0.02330(4) 0.04046(15) Uani 0.75 1 d P . .
N1 N 0.52624(19) 1.0305(2) 0.1891(2) 0.0412(7) Uani 1 1 d . . .
N2 N 0.8241(2) 1.0587(2) 0.0817(2) 0.0434(7) Uani 1 1 d . . .
N3 N 0.8697(2) 0.8728(3) 0.0439(2) 0.0487(8) Uani 1 1 d . . .
O1 O 0.27369(18) 1.03415(19) 0.10285(15) 0.0489(6) Uani 1 1 d . . .
O2 O 0.28526(17) 0.91782(18) 0.23993(17) 0.0457(6) Uani 1 1 d . . .
O3 O 0.38596(18) 0.87960(17) 0.12113(16) 0.0447(6) Uani 1 1 d . . .
O4 O 0.59677(19) 0.83394(19) 0.16823(17) 0.0517(6) Uani 1 1 d . . .
O5 O 0.75130(17) 0.88329(18) 0.15752(16) 0.0431(6) Uani 1 1 d . . .
O6 O 0.64850(17) 0.78834(18) -0.02376(18) 0.0476(6) Uani 1 1 d . . .
O7 O 0.48358(17) 0.80595(17) -0.01994(17) 0.0436(6) Uani 1 1 d . . .
O8 O 0.59813(17) 0.98787(16) 0.02196(15) 0.0421(5) Uani 1 1 d . . .
O20 O 0.18464(19) 0.9986(2) 0.3593(2) 0.0598(7) Uani 1 1 d . . .
H20 H 0.2181 0.9903 0.3210 0.072 Uiso 1 1 calc R . .
O21 O 1.0035(2) 0.9557(2) 0.3835(2) 0.0682(8) Uani 1 1 d . . .
H21 H 1.0522 0.9982 0.3886 0.082 Uiso 1 1 d R . .
P1 P 0.33859(8) 0.95861(8) 0.17297(7) 0.0520(3) Uani 1 1 d . . .

loop_
_atom_site_aniso_label
_atom_site_aniso_U_11
_atom_site_aniso_U_22
_atom_site_aniso_U_33
_atom_site_aniso_U_23
_atom_site_aniso_U_13
_atom_site_aniso_U_12
C1 0.0348(16) 0.0424(19) 0.0358(17) 0.0060(15) 0.0115(14) 0.0044(15)
C2 0.046(2) 0.067(2) 0.047(2) 0.0005(19) 0.0198(18) 0.0058(19)
C3 0.055(2) 0.064(3) 0.059(3) -0.030(2) 0.015(2) 0.003(2)
C4 0.054(2) 0.054(2) 0.062(3) -0.017(2) 0.009(2) -0.0081(19)
C5 0.045(2) 0.058(2) 0.061(2) 0.001(2) 0.0249(18) -0.0005(18)
C6 0.040(2) 0.050(2) 0.0361(18) 0.0132(16) 0.0106(15) 0.0055(16)
C7 0.042(2) 0.062(2) 0.076(3) 0.048(2) 0.008(2) -0.0040(19)
C8 0.0382(18) 0.0384(19) 0.047(2) 0.0054(16) 0.0122(16) -0.0023(16)
C9 0.061(2) 0.061(2) 0.063(3) -0.031(2) 0.022(2) -0.015(2)
C10 0.046(2) 0.062(3) 0.061(2) -0.007(2) 0.0271(19) -0.0005(18)
C11 0.067(3) 0.069(3) 0.063(3) -0.014(2) 0.027(2) -0.028(2)
C12 0.063(3) 0.061(3) 0.062(3) -0.013(2) 0.023(2) -0.028(2)
C13 0.046(2) 0.069(3) 0.064(3) 0.012(2) 0.003(2) -0.022(2)
C14 0.054(2) 0.057(2) 0.057(2) -0.0023(19) 0.025(2) -0.0035(19)
C15 0.041(2) 0.065(3) 0.059(2) 0.001(2) 0.0190(19) -0.0011(19)
C16 0.057(2) 0.062(3) 0.056(3) -0.0135(19) 0.017(2) -0.027(2)
C17 0.059(3) 0.060(3) 0.063(3) 0.018(2) 0.018(2) 0.010(2)
C18 0.049(2) 0.069(3) 0.066(3) 0.009(2) 0.018(2) 0.029(2)
C19 0.062(3) 0.061(3) 0.054(2) -0.008(2) 0.022(2) -0.024(2)
C20 0.058(2) 0.060(3) 0.070(3) 0.013(2) 0.015(2) 0.008(2)
C21 0.069(3) 0.068(3) 0.058(3) -0.029(2) 0.018(2) -0.019(2)
Cr1 0.0446(3) 0.0380(3) 0.0386(3) 0.0010(2) 0.0117(2) -0.0023(2)
Cr2 0.0379(3) 0.0475(3) 0.0353(3) 0.0005(3) 0.0090(2) -0.0017(2)
Mn1 0.0446(3) 0.0380(3) 0.0386(3) 0.0010(2) 0.0117(2) -0.0023(2)
Mn2 0.0379(3) 0.0475(3) 0.0353(3) 0.0005(3) 0.0090(2) -0.0017(2)
N1 0.0297(14) 0.0468(16) 0.0493(17) 0.0008(13) 0.0148(13) -0.0064(12)
N2 0.0265(14) 0.0533(19) 0.0521(18) 0.0042(14) 0.0136(13) -0.0066(13)
N3 0.0433(17) 0.067(2) 0.0376(17) 0.0084(15) 0.0151(14) 0.0100(15)
O1 0.0500(14) 0.0646(16) 0.0340(13) -0.0008(12) 0.0150(11) 0.0038(12)
O2 0.0366(12) 0.0501(14) 0.0546(15) 0.0097(12) 0.0197(11) -0.0076(11)
O3 0.0439(13) 0.0442(13) 0.0463(14) 0.0056(11) 0.0131(11) -0.0094(11)
O4 0.0449(14) 0.0570(15) 0.0501(15) 0.0122(12) 0.0081(12) 0.0005(12)
O5 0.0361(12) 0.0549(15) 0.0374(13) 0.0149(11) 0.0086(11) -0.0039(11)
O6 0.0380(13) 0.0491(15) 0.0588(16) -0.0117(11) 0.0184(12) 0.0010(11)
O7 0.0373(13) 0.0443(14) 0.0498(15) -0.0071(11) 0.0130(11) -0.0096(10)
O8 0.0520(14) 0.0365(12) 0.0389(13) 0.0054(10) 0.0147(11) -0.0008(11)
O20 0.0500(16) 0.0676(17) 0.0688(18) 0.0264(15) 0.0283(14) 0.0293(13)
O21 0.0686(19) 0.0678(18) 0.0712(19) 0.0273(16) 0.0245(16) 0.0147(16)
P1 0.0645(6) 0.0526(6) 0.0384(5) 0.0038(4) 0.0135(5) -0.0007(5)

loop_
_atom_type_symbol
_atom_type_description
_atom_type_scat_dispersion_real
_atom_type_scat_dispersion_imag
_atom_type_scat_source
C C 0.0033 0.0016 'International Tables Vol C Tables 4.2.6.8 and 6.1.1.4'
H H 0.0000 0.0000 'International Tables Vol C Tables 4.2.6.8 and 6.1.1.4'
N N 0.0061 0.0033 'International Tables Vol C Tables 4.2.6.8 and 6.1.1.4'
O O 0.0106 0.0060 'International Tables Vol C Tables 4.2.6.8 and 6.1.1.4'
P P 0.1023 0.0942 'International Tables Vol C Tables 4.2.6.8 and 6.1.1.4'
Mn Mn 0.3368 0.7283 'International Tables Vol C Tables 4.2.6.8 and 6.1.1.4'
Cr Cr 0.3209 0.6236 'International Tables Vol C Tables 4.2.6.8 and 6.1.1.4'

loop_
_geom_angle_atom_site_label_1
_geom_angle_atom_site_label_2
_geom_angle_atom_site_label_3
_geom_angle
_geom_angle_site_symmetry_1
_geom_angle_site_symmetry_3
_geom_angle_publ_flag
N1 C1 C2 121.6(3) . . ?
N1 C1 P1 111.3(2) . . ?
C2 C1 P1 127.0(3) . . ?
C1 C2 C3 119.8(3) . . ?
C1 C2 H2 120.1 . . ?
C3 C2 H2 120.1 . . ?
C4 C3 C2 118.9(4) . . ?
C4 C3 H3 120.6 . . ?
C2 C3 H3 120.6 . . ?
C3 C4 C5 118.7(4) . . ?
C3 C4 H4 120.6 . . ?
C5 C4 H4 120.6 . . ?
N1 C5 C4 122.2(4) . . ?
N1 C5 H5 118.9 . . ?
C4 C5 H5 118.9 . . ?
O4 C6 O5 125.8(3) . . ?
O4 C6 C7 117.0(3) . . ?
O5 C6 C7 117.1(3) . . ?
C6 C7 H7A 109.5 . . ?
C6 C7 H7B 109.5 . . ?
H7A C7 H7B 109.5 . . ?
C6 C7 H7C 109.5 . . ?
H7A C7 H7C 109.5 . . ?
H7B C7 H7C 109.5 . . ?
O6 C8 O7 125.3(3) . . ?
O6 C8 C9 117.8(3) . . ?
O7 C8 C9 116.9(3) . . ?
C8 C9 H9A 109.5 . . ?
C8 C9 H9B 109.5 . . ?
H9A C9 H9B 109.5 . . ?
C8 C9 H9C 109.5 . . ?
H9A C9 H9C 109.5 . . ?
H9B C9 H9C 109.5 . . ?
N2 C10 C11 122.4(4) . . ?
N2 C10 H10 118.8 . . ?
C11 C10 H10 118.8 . . ?
C12 C11 C10 117.7(4) . . ?
C12 C11 H11 121.1 . . ?
C10 C11 H11 121.1 . . ?
C11 C12 C13 121.1(4) . . ?
C11 C12 H12 119.4 . . ?
C13 C12 H12 119.4 . . ?
C12 C13 C14 117.8(4) . . ?
C12 C13 H13 121.1 . . ?
C14 C13 H13 121.1 . . ?
N2 C14 C13 122.0(4) . . ?
N2 C14 C15 115.3(3) . . ?
C13 C14 C15 122.7(4) . . ?
N3 C15 C16 117.8(3) . . ?
N3 C15 C14 117.1(3) . . ?
C16 C15 C14 125.1(4) . . ?
C17 C16 C15 120.5(4) . . ?
C17 C16 H16 119.8 . . ?
C15 C16 H16 119.8 . . ?
C16 C17 C18 121.6(4) . . ?
C16 C17 H17 119.2 . . ?
C18 C17 H17 119.2 . . ?
C17 C18 C19 116.5(4) . . ?
C17 C18 H18 121.7 . . ?
C19 C18 H18 121.7 . . ?
N3 C19 C18 122.5(4) . . ?
N3 C19 H19 118.7 . . ?
C18 C19 H19 118.7 . . ?
O20 C20 H20A 109.5 . . ?
O20 C20 H20B 109.5 . . ?
H20A C20 H20B 109.5 . . ?
O20 C20 H20C 109.5 . . ?
H20A C20 H20C 109.5 . . ?
H20B C20 H20C 109.5 . . ?
O21 C21 H21A 109.5 . . ?
O21 C21 H21B 109.5 . . ?
H21A C21 H21B 109.5 . . ?
O21 C21 H21C 109.5 . . ?
H21A C21 H21C 109.5 . . ?
H21B C21 H21C 109.5 . . ?
O8 Cr1 O3 170.82(10) . . ?
O8 Cr1 O8 82.14(10) . 3_675 ?
O3 Cr1 O8 90.63(10) . 3_675 ?
O8 Cr1 O4 98.38(10) . . ?
O3 Cr1 O4 88.84(10) . . ?
O8 Cr1 O4 179.47(10) 3_675 . ?
O8 Cr1 O7 92.18(10) . . ?
O3 Cr1 O7 93.93(10) . . ?
O8 Cr1 O7 93.78(10) 3_675 . ?
O4 Cr1 O7 86.32(10) . . ?
O8 Cr1 N1 92.08(10) . . ?
O3 Cr1 N1 83.02(10) . . ?
O8 Cr1 N1 95.94(10) 3_675 . ?
O4 Cr1 N1 83.94(11) . . ?
O7 Cr1 N1 169.84(10) . . ?
O8 Cr1 Cr1 42.35(7) . 3_675 ?
O3 Cr1 Cr1 130.18(8) . 3_675 ?
O8 Cr1 Cr1 39.79(7) 3_675 3_675 ?
O4 Cr1 Cr1 140.73(8) . 3_675 ?
O7 Cr1 Cr1 93.98(7) . 3_675 ?
N1 Cr1 Cr1 95.38(8) . 3_675 ?
O8 Cr1 Mn1 42.35(7) . 3_675 ?
O3 Cr1 Mn1 130.18(8) . 3_675 ?
O8 Cr1 Mn1 39.79(7) 3_675 3_675 ?
O4 Cr1 Mn1 140.73(8) . 3_675 ?
O7 Cr1 Mn1 93.98(7) . 3_675 ?
N1 Cr1 Mn1 95.38(8) . 3_675 ?
Cr1 Cr1 Mn1 0.000(15) 3_675 3_675 ?
O8 Cr2 O1 98.69(10) . 3_675 ?
O8 Cr2 O5 94.03(10) . . ?
O1 Cr2 O5 166.85(10) 3_675 . ?
O8 Cr2 N3 171.45(12) . . ?
O1 Cr2 N3 86.91(11) 3_675 . ?
O5 Cr2 N3 80.09(11) . . ?
O8 Cr2 O6 92.14(9) . . ?
O1 Cr2 O6 92.61(10) 3_675 . ?
O5 Cr2 O6 90.26(10) . . ?
N3 Cr2 O6 94.06(11) . . ?
O8 Cr2 N2 97.57(10) . . ?
O1 Cr2 N2 89.55(11) 3_675 . ?
O5 Cr2 N2 85.43(10) . . ?
N3 Cr2 N2 75.91(12) . . ?
O6 Cr2 N2 169.62(10) . . ?
C5 N1 C1 118.8(3) . . ?
C5 N1 Cr1 125.6(2) . . ?
C1 N1 Cr1 115.2(2) . . ?
C14 N2 C10 118.9(3) . . ?
C14 N2 Cr2 113.9(3) . . ?
C10 N2 Cr2 126.7(2) . . ?
C19 N3 C15 120.9(3) . . ?
C19 N3 Cr2 122.0(3) . . ?
C15 N3 Cr2 117.0(3) . . ?
P1 O1 Mn2 130.59(15) . 3_675 ?
P1 O1 Cr2 130.59(15) . 3_675 ?
P1 O3 Cr1 116.82(13) . . ?
C6 O4 Cr1 128.9(2) . . ?
C6 O5 Cr2 128.2(2) . . ?
C8 O6 Cr2 131.8(2) . . ?
C8 O7 Cr1 127.5(2) . . ?
Cr2 O8 Cr1 122.58(11) . . ?
Cr2 O8 Mn1 132.40(12) . 3_675 ?
Cr1 O8 Mn1 97.86(10) . 3_675 ?
Cr2 O8 Cr1 132.40(12) . 3_675 ?
Cr1 O8 Cr1 97.86(10) . 3_675 ?
C20 O20 H20 109.5 . . ?
C21 O21 H21 112.7 . . ?
O2 P1 O1 113.71(14) . . ?
O2 P1 O3 115.29(14) . . ?
O1 P1 O3 110.47(13) . . ?
O2 P1 C1 110.55(14) . . ?
O1 P1 C1 103.39(15) . . ?
O3 P1 C1 102.13(15) . . ?

loop_
_geom_bond_atom_site_label_1
_geom_bond_atom_site_label_2
_geom_bond_distance
_geom_bond_site_symmetry_2
_geom_bond_publ_flag
C1 N1 1.349(4) . ?
C1 C2 1.358(5) . ?
C1 P1 1.830(3) . ?
C2 C3 1.374(5) . ?
C2 H2 0.9300 . ?
C3 C4 1.369(6) . ?
C3 H3 0.9300 . ?
C4 C5 1.383(5) . ?
C4 H4 0.9300 . ?
C5 N1 1.320(4) . ?
C5 H5 0.9300 . ?
C6 O4 1.242(4) . ?
C6 O5 1.252(4) . ?
C6 C7 1.501(4) . ?
C7 H7A 0.9600 . ?
C7 H7B 0.9600 . ?
C7 H7C 0.9600 . ?
C8 O6 1.261(4) . ?
C8 O7 1.261(4) . ?
C8 C9 1.497(5) . ?
C9 H9A 0.9600 . ?
C9 H9B 0.9600 . ?
C9 H9C 0.9600 . ?
C10 N2 1.337(5) . ?
C10 C11 1.392(5) . ?
C10 H10 0.9300 . ?
C11 C12 1.350(6) . ?
C11 H11 0.9300 . ?
C12 C13 1.383(6) . ?
C12 H12 0.9300 . ?
C13 C14 1.386(5) . ?
C13 H13 0.9300 . ?
C14 N2 1.332(4) . ?
C14 C15 1.442(5) . ?
C15 N3 1.375(5) . ?
C15 C16 1.395(5) . ?
C16 C17 1.348(5) . ?
C16 H16 0.9300 . ?
C17 C18 1.376(6) . ?
C17 H17 0.9300 . ?
C18 C19 1.393(5) . ?
C18 H18 0.9300 . ?
C19 N3 1.324(5) . ?
C19 H19 0.9300 . ?
C20 O20 1.291(4) . ?
C20 H20A 0.9600 . ?
C20 H20B 0.9600 . ?
C20 H20C 0.9600 . ?
C21 O21 1.242(5) . ?
C21 H21A 0.9600 . ?
C21 H21B 0.9600 . ?
C21 H21C 0.9600 . ?
Cr1 O8 1.890(2) . ?
Cr1 O3 1.943(2) . ?
Cr1 O8 1.989(2) 3_675 ?
Cr1 O4 2.032(2) . ?
Cr1 O7 2.042(2) . ?
Cr1 N1 2.179(3) . ?
Cr1 Cr1 2.9251(11) 3_675 ?
Cr1 Mn1 2.9251(11) 3_675 ?
Cr2 O8 1.828(2) . ?
Cr2 O1 1.938(2) 3_675 ?
Cr2 O5 1.996(2) . ?
Cr2 N3 2.061(3) . ?
Cr2 O6 2.129(2) . ?
Cr2 N2 2.223(3) . ?
O1 P1 1.525(3) . ?
O1 Mn2 1.938(2) 3_675 ?
O1 Cr2 1.938(2) 3_675 ?
O2 P1 1.472(2) . ?
O3 P1 1.534(3) . ?
O8 Mn1 1.989(2) 3_675 ?
O8 Cr1 1.989(2) 3_675 ?
O20 H20 0.8200 . ?
O21 H21 0.8501 . ?
